data_7705492
loop_
_publ_author_name
'Ahamad, M. Naqi'
'Khan, M. Shahnawaz'
'Shahid, M.'
'Ahmad, Musheer'

_publ_section_title
;
 Metal organic frameworks decorated with free carboxylic acid groups:
 topology, metal capture and dye adsorption properties.
;
_journal_issue 41
_journal_name_full 'Dalton transactions (Cambridge, England : 2003)'
_journal_page_first 14690
_journal_page_last 14705
_journal_paper_doi 10.1039/d0dt02949a
_journal_volume 49
_journal_year 2020
_chemical_formula_moiety 'C48 H34 N6 Ni2 O13, H2 O'
_chemical_formula_sum 'C48 H36 N6 Ni2 O14'
_chemical_formula_weight 1038.24
_space_group_crystal_system monoclinic
_space_group_IT_number 15
_space_group_name_Hall '-C 2yc'
_space_group_name_H-M_alt 'C 1 2/c 1'
_symmetry_Int_Tables_number 15
_atom_sites_solution_primary iterative
_audit_creation_date 2020-08-21
_audit_creation_method
;
Olex2 1.2
(compiled 2018.05.29 svn.r3508 for OlexSys, GUI svn.r5506)
;
_audit_update_record
;
2020-08-22 deposited with the CCDC.	2020-09-22 downloaded from the CCDC.
;
_cell_angle_alpha 90
_cell_angle_beta 99.092(2)
_cell_angle_gamma 90
_cell_formula_units_Z 8
_cell_length_a 22.4402(10)
_cell_length_b 20.0572(10)
_cell_length_c 19.5627(9)
_cell_measurement_reflns_used 9902
_cell_measurement_temperature 100(2)
_cell_measurement_theta_max 28.18
_cell_measurement_theta_min 3.24
_cell_volume 8694.3(7)
_computing_cell_refinement 'SAINT V8.38A (?, 2016)'
_computing_data_reduction 'SAINT V8.38A (?, 2016)'
_computing_molecular_graphics 'Olex2 (Dolomanov et al., 2009)'
_computing_publication_material 'Olex2 (Dolomanov et al., 2009)'
_computing_structure_refinement 'olex2.refine (Bourhis et al., 2015)'
_computing_structure_solution 'olex2.solve (Bourhis et al., 2015)'
_diffrn_ambient_temperature 100(2)
_diffrn_measured_fraction_theta_full 0.9986
_diffrn_measured_fraction_theta_max 0.9986
_diffrn_measurement_device_type 'Bruker APEX-II CCD'
_diffrn_measurement_method '\f and \w scans'
_diffrn_radiation_type 'Mo K\a'
_diffrn_radiation_wavelength 0.71073
_diffrn_reflns_av_R_equivalents 0.1220
_diffrn_reflns_av_unetI/netI 0.0760
_diffrn_reflns_limit_h_max 29
_diffrn_reflns_limit_h_min -29
_diffrn_reflns_limit_k_max 26
_diffrn_reflns_limit_k_min -26
_diffrn_reflns_limit_l_max 26
_diffrn_reflns_limit_l_min -26
_diffrn_reflns_number 68793
_diffrn_reflns_theta_full 25.0425
_diffrn_reflns_theta_max 25.04
_diffrn_reflns_theta_min 2.39
_exptl_absorpt_coefficient_mu 0.946
_exptl_absorpt_correction_T_max 0.7457
_exptl_absorpt_correction_T_min 0.4773
_exptl_absorpt_correction_type multi-scan
_exptl_absorpt_process_details
;
SADABS-2016/2 (Bruker,2016/2) was used for absorption correction.
wR2(int) was 0.1724 before and 0.0865 after correction.
The Ratio of minimum to maximum transmission is 0.6401.
The \l/2 correction factor is Not present.
;
_exptl_crystal_colour green
_exptl_crystal_colour_primary green
_exptl_crystal_density_diffrn 1.5862
_exptl_crystal_description block
_exptl_crystal_F_000 4279.8449
_exptl_crystal_size_max 0.38
_exptl_crystal_size_mid 0.26
_exptl_crystal_size_min 0.17
_refine_diff_density_max 1.2827
_refine_diff_density_min -0.9315
_refine_diff_density_rms 0.1404
_refine_ls_d_res_high 0.8395
_refine_ls_d_res_low 8.5232
_refine_ls_goodness_of_fit_ref 1.1805
_refine_ls_hydrogen_treatment constr
_refine_ls_matrix_type full
_refine_ls_number_constraints 70
_refine_ls_number_parameters 637
_refine_ls_number_reflns 7684
_refine_ls_number_restraints 0
_refine_ls_restrained_S_all 1.1805
_refine_ls_R_factor_all 0.0835
_refine_ls_R_factor_gt 0.0509
_refine_ls_shift/su_max 0.0366
_refine_ls_shift/su_mean 0.0019
_refine_ls_structure_factor_coef Fsqd
_refine_ls_weighting_details 'w=1/[\s^2^(Fo^2^)+(0.0752P)^2^+21.8713P] where P=(Fo^2^+2Fc^2^)/3'
_refine_ls_weighting_scheme calc
_refine_ls_wR_factor_gt 0.1284
_refine_ls_wR_factor_ref 0.1729
_reflns_Friedel_coverage 0.0
_reflns_limit_h_max 26
_reflns_limit_h_min -26
_reflns_limit_k_max 23
_reflns_limit_k_min 0
_reflns_limit_l_max 23
_reflns_limit_l_min 0
_reflns_number_gt 5534
_reflns_number_total 7684
_reflns_threshold_expression I>=2u(I)
_cod_data_source_file d0dt02949a2.cif
_cod_data_source_block NH68
_cod_depositor_comments 'Adding full bibliography for 7705490--7705492.cif.'
_cod_database_code 7705492
_olex2_refinement_description
;
1. Fixed Uiso
 At 1.2 times of:
  All C(H) groups
 At 1.5 times of:
  All O(H) groups, All O(H,H) groups
2.a Free rotating group:
 O14(H14a,H14b)
2.b Rotating group:
 O13(H13a,H13b)
2.c Aromatic/amide H refined with riding coordinates:
 C3(H3), C6(H6), C9(H9a), C10(H10), C11(H11), C13(H13), C14(H14), C16(H16),
 C17(H17), C18(H18), C19(H19), C20(H20), C21(H21), C23(H23), C24(H24), C26(H26),
  C27(H27), C28(H28), C29(H29), C32(H32), C35(H35), C38(H38), C39(H39),
 C40(H40), C42(H42), C43(H43), C45(H45), C46(H46), C47(H47), C48(H48)
2.d Idealised tetrahedral OH refined as rotating group:
 O4(H4), O9(H9)
;
_olex2_submission_special_instructions 'No special instructions were received'

loop_
_space_group_symop_id
_space_group_symop_operation_xyz
1 x,y,z
2 -x,y,-z+1/2
3 -x,-y,-z
4 x,-y,z-1/2
5 x+1/2,y+1/2,z
6 -x+1/2,y+1/2,-z+1/2
7 -x+1/2,-y+1/2,-z
8 x+1/2,-y+1/2,z-1/2

loop_
_atom_site_label
_atom_site_type_symbol
_atom_site_fract_x
_atom_site_fract_y
_atom_site_fract_z
_atom_site_U_iso_or_equiv
_atom_site_adp_type
_atom_site_occupancy
_atom_site_refinement_flags_posn
Ni1 Ni 0.35855(2) 0.38979(3) 0.59149(3) 0.01696(17) Uani 1.000000 .
Ni2 Ni 0.36051(2) 0.88573(3) 0.60479(3) 0.01698(17) Uani 1.000000 .
O1 O 0.37651(12) 0.44415(14) 0.68927(14) 0.0199(6) Uani 1.000000 .
O2 O 0.36062(12) 0.49355(14) 0.58737(14) 0.0189(6) Uani 1.000000 .
O3 O 0.48322(15) 0.58993(18) 0.88703(16) 0.0340(8) Uani 1.000000 .
O4 O 0.46864(18) 0.69986(17) 0.87509(17) 0.0433(10) Uani 1.000000 .
H4 H 0.485(2) 0.7008(3) 0.9167(9) 0.0650(14) Uiso 1.000000 GR
O5 O 0.33495(17) 0.73265(17) 0.57194(16) 0.0391(9) Uani 1.000000 .
O6 O 0.37172(12) 0.79936(14) 0.65916(15) 0.0211(7) Uani 1.000000 .
O7 O 0.39393(16) 0.23773(16) 0.54818(16) 0.0354(8) Uani 1.000000 .
O8 O 0.36113(13) 0.29741(15) 0.63151(15) 0.0242(7) Uani 1.000000 .
O9 O 0.44065(18) 0.21653(18) 0.86467(17) 0.0455(10) Uani 1.000000 .
H9 H 0.452(3) 0.2201(3) 0.9075(5) 0.0683(15) Uiso 1.000000 GR
O10 O 0.45624(17) 0.10805(18) 0.88652(17) 0.0423(9) Uani 1.000000 .
O11 O 0.37525(12) -0.04932(14) 0.69184(14) 0.0207(6) Uani 1.000000 .
O12 O 0.35957(12) -0.01036(15) 0.58531(14) 0.0228(7) Uani 1.000000 .
O13 O 0.35479(13) 0.84152(17) 0.50822(14) 0.0261(7) Uani 1.000000 .
H13a H 0.3308(13) 0.8637(10) 0.4787(4) 0.0392(11) Uiso 1.000000 GR
H13b H 0.3381(15) 0.8035(8) 0.5092(6) 0.0392(11) Uiso 1.000000 GR
N1 N 0.33306(16) 0.37692(18) 0.48427(18) 0.0205(8) Uani 1.000000 .
N2 N 0.20506(17) 0.3598(2) 0.12849(19) 0.0283(9) Uani 1.000000 .
N3 N 0.45170(15) 0.38978(16) 0.59493(17) 0.0156(7) Uani 1.000000 .
N4 N 0.76808(16) 0.38391(17) 0.60590(17) 0.0185(8) Uani 1.000000 .
N5 N 0.45265(15) 0.89005(17) 0.60369(17) 0.0185(8) Uani 1.000000 .
N6 N 0.76678(15) 0.89497(17) 0.59874(17) 0.0172(8) Uani 1.000000 .
C1 C 0.37379(17) 0.4964(2) 0.6529(2) 0.0180(9) Uani 1.000000 .
C2 C 0.38684(17) 0.5628(2) 0.6861(2) 0.0173(9) Uani 1.000000 .
C3 C 0.36841(19) 0.6196(2) 0.6481(2) 0.0208(9) Uani 1.000000 .
H3 H 0.34719(19) 0.6152(2) 0.6023(2) 0.0249(11) Uiso 1.000000 R
C4 C 0.38050(19) 0.6826(2) 0.6760(2) 0.0224(10) Uani 1.000000 .
C5 C 0.3616(2) 0.7432(2) 0.6326(2) 0.0260(10) Uani 1.000000 .
C6 C 0.41155(18) 0.6886(2) 0.7432(2) 0.0205(9) Uani 1.000000 .
H6 H 0.42007(18) 0.7315(2) 0.7630(2) 0.0247(11) Uiso 1.000000 R
C7 C 0.42999(19) 0.6319(2) 0.7810(2) 0.0206(9) Uani 1.000000 .
C8 C 0.4636(2) 0.6371(2) 0.8534(2) 0.0241(10) Uani 1.000000 .
C9 C 0.41760(18) 0.5690(2) 0.7532(2) 0.0187(9) Uani 1.000000 .
H9a H 0.43006(18) 0.5304(2) 0.7798(2) 0.0224(11) Uiso 1.000000 R
C10 C 0.30233(19) 0.3231(2) 0.4584(2) 0.0244(10) Uani 1.000000 .
H10 H 0.29862(19) 0.2868(2) 0.4887(2) 0.0293(12) Uiso 1.000000 R
C11 C 0.27556(19) 0.3173(2) 0.3896(2) 0.0243(10) Uani 1.000000 .
H11 H 0.25328(19) 0.2784(2) 0.3739(2) 0.0292(12) Uiso 1.000000 R
C12 C 0.28181(19) 0.3689(2) 0.3443(2) 0.0209(9) Uani 1.000000 .
C13 C 0.31406(19) 0.4249(2) 0.3707(2) 0.0226(10) Uani 1.000000 .
H13 H 0.31965(19) 0.4613(2) 0.3413(2) 0.0271(12) Uiso 1.000000 R
C14 C 0.33800(19) 0.4270(2) 0.4406(2) 0.0222(10) Uani 1.000000 .
H14 H 0.35895(19) 0.4661(2) 0.4582(2) 0.0267(11) Uiso 1.000000 R
C15 C 0.25511(19) 0.3654(2) 0.2694(2) 0.0232(10) Uani 1.000000 .
C16 C 0.23747(19) 0.4230(2) 0.2316(2) 0.0258(10) Uani 1.000000 .
H16 H 0.24225(19) 0.4655(2) 0.2531(2) 0.0309(12) Uiso 1.000000 R
C17 C 0.2129(2) 0.4173(3) 0.1623(2) 0.0311(11) Uani 1.000000 .
H17 H 0.2009(2) 0.4570(3) 0.1375(2) 0.0373(13) Uiso 1.000000 R
C18 C 0.2216(2) 0.3043(2) 0.1648(2) 0.0292(11) Uani 1.000000 .
H18 H 0.2163(2) 0.2626(2) 0.1417(2) 0.0350(13) Uiso 1.000000 R
C19 C 0.24609(18) 0.3048(2) 0.2350(2) 0.0249(10) Uani 1.000000 .
H19 H 0.25649(18) 0.2642(2) 0.2589(2) 0.0299(12) Uiso 1.000000 R
C20 C 0.4878(2) 0.3725(2) 0.6536(2) 0.0250(10) Uani 1.000000 .
H20 H 0.4696(2) 0.3592(2) 0.6921(2) 0.0300(12) Uiso 1.000000 R
C21 C 0.5499(2) 0.3731(2) 0.6610(2) 0.0242(10) Uani 1.000000 .
H21 H 0.5735(2) 0.3615(2) 0.7041(2) 0.0290(12) Uiso 1.000000 R
C22 C 0.57738(19) 0.3906(2) 0.6054(2) 0.0181(9) Uani 1.000000 .
C23 C 0.54049(19) 0.4107(3) 0.5450(2) 0.0274(11) Uani 1.000000 .
H23 H 0.55762(19) 0.4248(3) 0.5061(2) 0.0329(13) Uiso 1.000000 R
C24 C 0.4787(2) 0.4097(2) 0.5424(2) 0.0265(10) Uani 1.000000 .
H24 H 0.4541(2) 0.4240(2) 0.5010(2) 0.0318(12) Uiso 1.000000 R
C25 C 0.64332(19) 0.3869(2) 0.6073(2) 0.0179(9) Uani 1.000000 .
C26 C 0.6848(2) 0.3997(2) 0.6678(2) 0.0238(10) Uani 1.000000 .
H26 H 0.6712(2) 0.4095(2) 0.7103(2) 0.0286(12) Uiso 1.000000 R
C27 C 0.7455(2) 0.3976(2) 0.6640(2) 0.0225(10) Uani 1.000000 .
H27 H 0.7731(2) 0.4065(2) 0.7050(2) 0.0269(12) Uiso 1.000000 R
C28 C 0.7281(2) 0.3678(2) 0.5495(2) 0.0281(11) Uani 1.000000 .
H28 H 0.7428(2) 0.3552(2) 0.5084(2) 0.0337(13) Uiso 1.000000 R
C29 C 0.6667(2) 0.3689(2) 0.5490(2) 0.0299(11) Uani 1.000000 .
H29 H 0.6401(2) 0.3572(2) 0.5079(2) 0.0358(13) Uiso 1.000000 R
C30 C 0.3813(2) 0.2447(2) 0.6079(2) 0.0249(10) Uani 1.000000 .
C31 C 0.39034(19) 0.1865(2) 0.6563(2) 0.0227(10) Uani 1.000000 .
C32 C 0.40835(19) 0.1967(2) 0.7273(2) 0.0258(10) Uani 1.000000 .
H32 H 0.41329(19) 0.2407(2) 0.7453(2) 0.0310(12) Uiso 1.000000 R
C33 C 0.4190(2) 0.1425(2) 0.7712(2) 0.0257(10) Uani 1.000000 .
C34 C 0.4405(2) 0.1528(3) 0.8469(2) 0.0312(11) Uani 1.000000 .
C35 C 0.40878(18) 0.0780(2) 0.7468(2) 0.0230(10) Uani 1.000000 .
H35 H 0.41592(18) 0.0411(2) 0.7775(2) 0.0276(12) Uiso 1.000000 R
C36 C 0.38793(18) 0.0678(2) 0.6766(2) 0.0200(9) Uani 1.000000 .
C37 C 0.37319(18) -0.0009(2) 0.6497(2) 0.0208(9) Uani 1.000000 .
C38 C 0.38074(19) 0.1219(2) 0.6322(2) 0.0224(10) Uani 1.000000 .
H38 H 0.36894(19) 0.1145(2) 0.5839(2) 0.0269(12) Uiso 1.000000 R
C39 C 0.4918(2) 0.8741(3) 0.6598(2) 0.0344(12) Uani 1.000000 .
H39 H 0.4764(2) 0.8597(3) 0.6998(2) 0.0412(15) Uiso 1.000000 R
C40 C 0.5534(2) 0.8772(3) 0.6630(2) 0.0325(12) Uani 1.000000 .
H40 H 0.5793(2) 0.8658(3) 0.7046(2) 0.0390(14) Uiso 1.000000 R
C41 C 0.57713(19) 0.8971(2) 0.6053(2) 0.0203(9) Uani 1.000000 .
C42 C 0.5365(2) 0.9148(2) 0.5467(2) 0.0278(11) Uani 1.000000 .
H42 H 0.5507(2) 0.9290(2) 0.5058(2) 0.0334(13) Uiso 1.000000 R
C43 C 0.4755(2) 0.9115(2) 0.5485(2) 0.0258(10) Uani 1.000000 .
H43 H 0.4484(2) 0.9250(2) 0.5087(2) 0.0310(12) Uiso 1.000000 R
C44 C 0.64263(19) 0.8981(2) 0.6047(2) 0.0208(9) Uani 1.000000 .
C45 C 0.6833(2) 0.8624(2) 0.6527(2) 0.0260(10) Uani 1.000000 .
H45 H 0.6690(2) 0.8380(2) 0.6885(2) 0.0312(13) Uiso 1.000000 R
C46 C 0.7434(2) 0.8625(2) 0.6482(2) 0.0248(10) Uani 1.000000 .
H46 H 0.7700(2) 0.8382(2) 0.6819(2) 0.0298(12) Uiso 1.000000 R
C47 C 0.7283(2) 0.9323(2) 0.5543(2) 0.0251(10) Uani 1.000000 .
H47 H 0.7442(2) 0.9579(2) 0.5204(2) 0.0301(12) Uiso 1.000000 R
C48 C 0.66750(19) 0.9351(2) 0.5556(2) 0.0242(10) Uani 1.000000 .
H48 H 0.64227(19) 0.9620(2) 0.5231(2) 0.0291(12) Uiso 1.000000 R
O14 O 0.50199(16) 0.24514(17) 0.50471(18) 0.0422(9) Uani 1.000000 .
H14a H 0.508(2) 0.2059(12) 0.488(3) 0.0633(14) Uiso 1.000000 G
H14b H 0.4662(12) 0.242(2) 0.516(3) 0.0633(14) Uiso 1.000000 G

loop_
_atom_site_aniso_label
_atom_site_aniso_U_11
_atom_site_aniso_U_22
_atom_site_aniso_U_33
_atom_site_aniso_U_12
_atom_site_aniso_U_13
_atom_site_aniso_U_23
Ni1 0.0178(3) 0.0174(3) 0.0144(3) -0.0002(2) -0.0017(2) -0.0008(2)
Ni2 0.0176(3) 0.0183(3) 0.0135(3) 0.0000(2) -0.0023(2) 0.0004(2)
O1 0.0232(15) 0.0200(16) 0.0150(15) -0.0007(13) -0.0020(12) 0.0035(12)
O2 0.0232(15) 0.0185(16) 0.0132(15) 0.0023(12) -0.0026(12) 0.0005(12)
O3 0.042(2) 0.038(2) 0.0183(17) 0.0002(17) -0.0066(15) 0.0018(15)
O4 0.069(3) 0.035(2) 0.0194(18) -0.0070(18) -0.0148(17) -0.0061(15)
O5 0.064(2) 0.0261(19) 0.0209(18) -0.0019(17) -0.0118(16) -0.0013(14)
O6 0.0222(15) 0.0193(17) 0.0205(16) -0.0000(12) -0.0009(12) -0.0008(13)
O7 0.055(2) 0.0296(19) 0.0196(17) 0.0054(16) 0.0001(16) 0.0014(14)
O8 0.0294(17) 0.0160(16) 0.0264(17) 0.0011(13) 0.0016(13) 0.0018(13)
O9 0.068(3) 0.040(2) 0.0212(18) -0.0109(19) -0.0131(18) -0.0084(16)
O10 0.059(2) 0.043(2) 0.0205(18) -0.0017(18) -0.0071(17) 0.0054(16)
O11 0.0230(15) 0.0188(16) 0.0185(15) -0.0016(13) -0.0019(12) 0.0010(12)
O12 0.0279(16) 0.0209(17) 0.0169(15) 0.0011(13) -0.0048(13) 0.0011(12)
O13 0.0280(16) 0.0312(19) 0.0167(15) -0.0025(14) -0.0039(13) 0.0001(13)
N1 0.0213(18) 0.022(2) 0.0171(19) -0.0015(15) -0.0012(15) -0.0026(15)
N2 0.031(2) 0.032(2) 0.020(2) 0.0036(18) -0.0006(17) 0.0030(17)
N3 0.0182(17) 0.0168(19) 0.0107(17) -0.0003(14) -0.0013(14) -0.0021(13)
N4 0.0206(18) 0.0190(19) 0.0143(18) -0.0009(15) -0.0019(14) -0.0007(14)
N5 0.0196(18) 0.021(2) 0.0127(18) -0.0004(15) -0.0029(14) 0.0003(14)
N6 0.0211(18) 0.0177(19) 0.0120(17) -0.0000(15) 0.0002(14) -0.0006(14)
C1 0.017(2) 0.021(2) 0.016(2) -0.0001(17) 0.0017(17) -0.0009(18)
C2 0.0142(19) 0.022(2) 0.015(2) 0.0000(17) 0.0000(16) -0.0002(17)
C3 0.024(2) 0.024(2) 0.013(2) -0.0022(19) -0.0010(18) -0.0006(18)
C4 0.024(2) 0.024(2) 0.018(2) 0.0001(19) 0.0003(18) -0.0029(18)
C5 0.033(3) 0.024(3) 0.019(2) 0.002(2) -0.0005(19) -0.0011(19)
C6 0.021(2) 0.021(2) 0.018(2) -0.0026(18) 0.0017(18) -0.0028(18)
C7 0.022(2) 0.026(2) 0.013(2) -0.0010(19) 0.0002(18) -0.0002(17)
C8 0.027(2) 0.030(3) 0.014(2) 0.000(2) -0.0010(19) 0.0002(19)
C9 0.021(2) 0.021(2) 0.014(2) -0.0004(18) 0.0016(17) -0.0001(17)
C10 0.030(2) 0.027(3) 0.015(2) 0.001(2) -0.0024(18) -0.0007(18)
C11 0.026(2) 0.023(2) 0.022(2) -0.0025(19) -0.0049(19) -0.0037(18)
C12 0.022(2) 0.023(2) 0.017(2) 0.0008(18) -0.0015(18) -0.0029(17)
C13 0.028(2) 0.024(2) 0.015(2) -0.0003(19) 0.0011(18) 0.0053(18)
C14 0.024(2) 0.025(3) 0.015(2) -0.0014(19) -0.0034(17) -0.0007(18)
C15 0.022(2) 0.028(3) 0.018(2) -0.0026(19) -0.0009(18) 0.0001(19)
C16 0.031(2) 0.026(3) 0.018(2) 0.001(2) -0.0033(19) -0.0016(19)
C17 0.037(3) 0.032(3) 0.021(2) 0.003(2) -0.004(2) 0.004(2)
C18 0.037(3) 0.028(3) 0.020(2) 0.001(2) -0.003(2) -0.0056(19)
C19 0.027(2) 0.024(3) 0.022(2) 0.0012(19) -0.0023(19) 0.0011(19)
C20 0.025(2) 0.034(3) 0.016(2) -0.000(2) 0.0027(19) 0.0068(19)
C21 0.023(2) 0.034(3) 0.015(2) 0.001(2) -0.0020(18) 0.0017(19)
C22 0.020(2) 0.020(2) 0.013(2) -0.0017(17) -0.0015(17) -0.0032(17)
C23 0.024(2) 0.043(3) 0.015(2) -0.001(2) 0.0024(18) 0.006(2)
C24 0.027(2) 0.035(3) 0.016(2) 0.004(2) -0.0030(19) 0.004(2)
C25 0.022(2) 0.018(2) 0.012(2) 0.0022(17) -0.0019(17) -0.0004(16)
C26 0.027(2) 0.031(3) 0.011(2) 0.001(2) -0.0021(18) 0.0012(18)
C27 0.024(2) 0.026(3) 0.015(2) -0.0009(19) -0.0036(18) 0.0016(18)
C28 0.029(2) 0.042(3) 0.013(2) -0.003(2) 0.0023(19) -0.0037(19)
C29 0.026(2) 0.042(3) 0.019(2) 0.001(2) -0.0070(19) -0.008(2)
C30 0.027(2) 0.024(3) 0.021(2) -0.005(2) -0.0071(19) -0.0008(19)
C31 0.022(2) 0.023(2) 0.021(2) 0.0015(19) -0.0036(18) -0.0014(18)
C32 0.026(2) 0.023(3) 0.027(2) -0.0013(19) 0.0004(19) -0.0034(19)
C33 0.027(2) 0.028(3) 0.020(2) 0.001(2) -0.0020(19) -0.0016(19)
C34 0.036(3) 0.038(3) 0.016(2) -0.007(2) -0.006(2) 0.000(2)
C35 0.022(2) 0.026(3) 0.021(2) -0.0000(19) 0.0010(18) 0.0041(19)
C36 0.019(2) 0.021(2) 0.019(2) -0.0006(18) -0.0040(17) -0.0013(17)
C37 0.019(2) 0.024(2) 0.018(2) 0.0022(18) -0.0014(17) 0.0013(19)
C38 0.023(2) 0.022(2) 0.019(2) -0.0007(19) -0.0058(18) -0.0014(18)
C39 0.027(3) 0.060(4) 0.016(2) -0.001(2) 0.001(2) 0.008(2)
C40 0.026(3) 0.058(3) 0.012(2) -0.003(2) -0.0037(19) 0.008(2)
C41 0.017(2) 0.024(2) 0.019(2) -0.0024(18) -0.0003(17) -0.0012(18)
C42 0.028(2) 0.037(3) 0.018(2) 0.003(2) 0.0015(19) 0.012(2)
C43 0.028(2) 0.031(3) 0.017(2) -0.001(2) -0.0012(19) 0.0048(19)
C44 0.022(2) 0.024(2) 0.015(2) -0.0010(18) 0.0003(18) -0.0023(17)
C45 0.029(2) 0.031(3) 0.016(2) 0.001(2) -0.0033(19) 0.0066(19)
C46 0.030(2) 0.032(3) 0.012(2) 0.001(2) 0.0019(19) 0.0029(18)
C47 0.031(2) 0.026(3) 0.017(2) -0.000(2) 0.0001(19) 0.0011(18)
C48 0.028(2) 0.026(3) 0.017(2) 0.001(2) -0.0016(18) -0.0002(18)
O14 0.053(2) 0.046(3) 0.0255(19) 0.0042(19) -0.0021(17) -0.0021(17)

loop_
_atom_type_symbol
_atom_type_scat_dispersion_real
_atom_type_scat_dispersion_imag
_atom_type_scat_Cromer_Mann_a1
_atom_type_scat_Cromer_Mann_a2
_atom_type_scat_Cromer_Mann_a3
_atom_type_scat_Cromer_Mann_a4
_atom_type_scat_Cromer_Mann_b1
_atom_type_scat_Cromer_Mann_b2
_atom_type_scat_Cromer_Mann_b3
_atom_type_scat_Cromer_Mann_b4
_atom_type_scat_Cromer_Mann_c
_atom_type_scat_source
_atom_type_scat_dispersion_source
H 0.00000 0.00000 0.49300 0.32291 0.14019 0.04081 10.51090 26.12570 3.14236 57.79970 0.0030380000826 'International Tables Volume C Table 6.1.1.4 (pp. 500-502)' 'Henke, Gullikson and Davis, At. Data and Nucl. Data Tables, 1993, 54, 2'
C 0.00347 0.00161 2.31000 1.02000 1.58860 0.86500 20.84390 10.20750 0.56870 51.65120 0.215599998832 'International Tables Volume C Table 6.1.1.4 (pp. 500-502)' 'Henke, Gullikson and Davis, At. Data and Nucl. Data Tables, 1993, 54, 2'
N 0.00653 0.00323 12.21260 3.13220 2.01250 1.16630 0.00570 9.89330 28.99750 0.58260 -11.5290002823 'International Tables Volume C Table 6.1.1.4 (pp. 500-502)' 'Henke, Gullikson and Davis, At. Data and Nucl. Data Tables, 1993, 54, 2'
O 0.01158 0.00611 3.04850 2.28680 1.54630 0.86700 13.27710 5.70110 0.32390 32.90890 0.250800013542 'International Tables Volume C Table 6.1.1.4 (pp. 500-502)' 'Henke, Gullikson and Davis, At. Data and Nucl. Data Tables, 1993, 54, 2'
Ni 0.35663 1.12491 12.83760 7.29200 4.44380 2.38000 3.87850 0.25650 12.17630 66.34210 1.03410005569 'International Tables Volume C Table 6.1.1.4 (pp. 500-502)' 'Henke, Gullikson and Davis, At. Data and Nucl. Data Tables, 1993, 54, 2'

loop_
_geom_angle_atom_site_label_1
_geom_angle_atom_site_label_2
_geom_angle_atom_site_label_3
_geom_angle
_geom_angle_site_symmetry_1
_geom_angle_site_symmetry_3
_geom_angle_publ_flag
O2 Ni1 O1 62.15(10) . . ?
O8 Ni1 O1 97.43(11) . . ?
O8 Ni1 O2 159.56(11) . . ?
N1 Ni1 O1 156.85(12) . . ?
N1 Ni1 O2 95.06(12) . . ?
N1 Ni1 O8 105.20(13) . . ?
N3 Ni1 O1 85.78(11) . . ?
N3 Ni1 O2 88.45(12) . . ?
N3 Ni1 O8 91.17(12) . . ?
N3 Ni1 N1 98.39(13) . . ?
N6 Ni1 O1 87.89(12) 5_445 . ?
N6 Ni1 O2 88.92(12) 5_445 . ?
N6 Ni1 O8 89.28(13) 5_445 . ?
N6 Ni1 N1 87.59(13) 5_445 . ?
N6 Ni1 N3 173.65(12) 5_445 . ?
C1 Ni1 O1 30.97(12) . . ?
C1 Ni1 O2 31.22(12) . . ?
C1 Ni1 O8 128.40(13) . . ?
C1 Ni1 N1 126.25(14) . . ?
C1 Ni1 N3 85.56(13) . . ?
C1 Ni1 N6 89.20(13) . 5_445 ?
O11 Ni2 O6 96.46(11) 1_565 . ?
O12 Ni2 O6 158.74(11) 1_565 . ?
O12 Ni2 O11 62.45(11) 1_565 1_565 ?
O13 Ni2 O6 95.58(12) . . ?
O13 Ni2 O11 166.12(12) . 1_565 ?
O13 Ni2 O12 105.04(12) . 1_565 ?
N4 Ni2 O6 91.19(12) 5_455 . ?
N4 Ni2 O11 91.82(12) 5_455 1_565 ?
N4 Ni2 O12 92.16(12) 5_455 1_565 ?
N4 Ni2 O13 94.81(12) 5_455 . ?
N5 Ni2 O6 89.99(12) . . ?
N5 Ni2 O11 87.34(12) . 1_565 ?
N5 Ni2 O12 86.48(12) . 1_565 ?
N5 Ni2 O13 85.78(12) . . ?
N5 Ni2 N4 178.62(14) . 5_455 ?
C37 Ni2 O6 127.60(13) 1_565 . ?
C37 Ni2 O11 31.37(12) 1_565 1_565 ?
C37 Ni2 O12 31.18(12) 1_565 1_565 ?
C37 Ni2 O13 135.59(14) 1_565 . ?
C37 Ni2 N4 94.16(13) 1_565 5_455 ?
C37 Ni2 N5 84.55(13) 1_565 . ?
C1 O1 Ni1 86.3(2) . . ?
C1 O2 Ni1 90.5(2) . . ?
C8 O4 H4 109.5 . . ?
C5 O6 Ni2 123.6(3) . . ?
C30 O8 Ni1 128.2(3) . . ?
C34 O9 H9 109.5 . . ?
C37 O11 Ni2 87.9(2) . 1_545 ?
C37 O12 Ni2 88.6(3) . 1_545 ?
H13a O13 Ni2 109.7 . . ?
H13b O13 Ni2 109.1 . . ?
H13b O13 H13a 104.5 . . ?
C10 N1 Ni1 121.3(3) . . ?
C14 N1 Ni1 120.6(3) . . ?
C14 N1 C10 117.1(4) . . ?
C18 N2 C17 116.9(4) . . ?
C20 N3 Ni1 119.7(3) . . ?
C24 N3 Ni1 123.5(3) . . ?
C24 N3 C20 116.7(4) . . ?
C27 N4 Ni2 121.0(3) . 5_545 ?
C28 N4 Ni2 122.2(3) . 5_545 ?
C28 N4 C27 116.8(4) . . ?
C39 N5 Ni2 120.7(3) . . ?
C43 N5 Ni2 122.2(3) . . ?
C43 N5 C39 117.0(4) . . ?
C46 N6 Ni1 121.8(3) . 5 ?
C47 N6 Ni1 121.3(3) . 5 ?
C47 N6 C46 116.8(4) . . ?
O1 C1 Ni1 62.8(2) . . ?
O2 C1 Ni1 58.3(2) . . ?
O2 C1 O1 120.9(4) . . ?
C2 C1 Ni1 175.1(3) . . ?
C2 C1 O1 120.4(3) . . ?
C2 C1 O2 118.7(4) . . ?
C3 C2 C1 118.6(4) . . ?
C9 C2 C1 121.8(4) . . ?
C9 C2 C3 119.6(4) . . ?
H3 C3 C2 119.5(2) . . ?
C4 C3 C2 121.0(4) . . ?
C4 C3 H3 119.5(2) . . ?
C5 C4 C3 119.6(4) . . ?
C6 C4 C3 119.2(4) . . ?
C6 C4 C5 121.2(4) . . ?
O6 C5 O5 125.0(4) . . ?
C4 C5 O5 116.5(4) . . ?
C4 C5 O6 118.5(4) . . ?
H6 C6 C4 120.1(3) . . ?
C7 C6 C4 119.7(4) . . ?
C7 C6 H6 120.1(2) . . ?
C8 C7 C6 120.7(4) . . ?
C9 C7 C6 121.0(4) . . ?
C9 C7 C8 118.3(4) . . ?
O4 C8 O3 124.7(4) . . ?
C7 C8 O3 123.4(4) . . ?
C7 C8 O4 111.9(4) . . ?
C7 C9 C2 119.5(4) . . ?
H9a C9 C2 120.3(2) . . ?
H9a C9 C7 120.3(2) . . ?
H10 C10 N1 118.2(2) . . ?
C11 C10 N1 123.5(4) . . ?
C11 C10 H10 118.2(3) . . ?
H11 C11 C10 120.5(3) . . ?
C12 C11 C10 119.0(4) . . ?
C12 C11 H11 120.5(2) . . ?
C13 C12 C11 117.7(4) . . ?
C15 C12 C11 121.8(4) . . ?
C15 C12 C13 120.6(4) . . ?
H13 C13 C12 120.3(2) . . ?
C14 C13 C12 119.3(4) . . ?
C14 C13 H13 120.3(3) . . ?
C13 C14 N1 123.3(4) . . ?
H14 C14 N1 118.4(2) . . ?
H14 C14 C13 118.4(3) . . ?
C16 C15 C12 121.1(4) . . ?
C19 C15 C12 121.5(4) . . ?
C19 C15 C16 117.4(4) . . ?
H16 C16 C15 120.4(3) . . ?
C17 C16 C15 119.1(4) . . ?
C17 C16 H16 120.4(3) . . ?
C16 C17 N2 124.1(4) . . ?
H17 C17 N2 118.0(3) . . ?
H17 C17 C16 118.0(3) . . ?
H18 C18 N2 118.4(3) . . ?
C19 C18 N2 123.3(4) . . ?
C19 C18 H18 118.4(3) . . ?
C18 C19 C15 119.2(4) . . ?
H19 C19 C15 120.4(3) . . ?
H19 C19 C18 120.4(3) . . ?
H20 C20 N3 118.3(2) . . ?
C21 C20 N3 123.5(4) . . ?
C21 C20 H20 118.3(3) . . ?
H21 C21 C20 120.3(3) . . ?
C22 C21 C20 119.4(4) . . ?
C22 C21 H21 120.3(2) . . ?
C23 C22 C21 117.6(4) . . ?
C25 C22 C21 122.6(4) . . ?
C25 C22 C23 119.7(4) . . ?
H23 C23 C22 120.4(3) . . ?
C24 C23 C22 119.2(4) . . ?
C24 C23 H23 120.4(3) . . ?
C23 C24 N3 123.5(4) . . ?
H24 C24 N3 118.2(2) . . ?
H24 C24 C23 118.2(3) . . ?
C26 C25 C22 122.6(4) . . ?
C29 C25 C22 120.2(4) . . ?
C29 C25 C26 117.2(4) . . ?
H26 C26 C25 120.7(3) . . ?
C27 C26 C25 118.5(4) . . ?
C27 C26 H26 120.7(2) . . ?
C26 C27 N4 124.1(4) . . ?
H27 C27 N4 118.0(2) . . ?
H27 C27 C26 118.0(2) . . ?
H28 C28 N4 118.7(2) . . ?
C29 C28 N4 122.6(4) . . ?
C29 C28 H28 118.7(3) . . ?
C28 C29 C25 120.6(4) . . ?
H29 C29 C25 119.7(3) . . ?
H29 C29 C28 119.7(3) . . ?
O8 C30 O7 125.5(4) . . ?
C31 C30 O7 118.4(4) . . ?
C31 C30 O8 116.1(4) . . ?
C32 C31 C30 120.3(4) . . ?
C38 C31 C30 121.0(4) . . ?
C38 C31 C32 118.7(4) . . ?
H32 C32 C31 120.1(3) . . ?
C33 C32 C31 119.8(4) . . ?
C33 C32 H32 120.1(3) . . ?
C34 C33 C32 120.2(4) . . ?
C35 C33 C32 121.1(4) . . ?
C35 C33 C34 118.7(4) . . ?
O10 C34 O9 124.2(4) . . ?
C33 C34 O9 112.4(4) . . ?
C33 C34 O10 123.4(5) . . ?
H35 C35 C33 120.4(3) . . ?
C36 C35 C33 119.2(4) . . ?
C36 C35 H35 120.4(3) . . ?
C37 C36 C35 120.2(4) . . ?
C38 C36 C35 119.5(4) . . ?
C38 C36 C37 120.3(4) . . ?
O11 C37 Ni2 60.7(2) . 1_545 ?
O12 C37 Ni2 60.3(2) . 1_545 ?
O12 C37 O11 120.7(4) . . ?
C36 C37 Ni2 173.9(3) . 1_545 ?
C36 C37 O11 119.6(4) . . ?
C36 C37 O12 119.7(4) . . ?
C36 C38 C31 121.5(4) . . ?
H38 C38 C31 119.2(3) . . ?
H38 C38 C36 119.2(2) . . ?
H39 C39 N5 118.2(3) . . ?
C40 C39 N5 123.7(4) . . ?
C40 C39 H39 118.2(3) . . ?
H40 C40 C39 120.3(3) . . ?
C41 C40 C39 119.4(4) . . ?
C41 C40 H40 120.3(3) . . ?
C42 C41 C40 117.3(4) . . ?
C44 C41 C40 121.7(4) . . ?
C44 C41 C42 120.9(4) . . ?
H42 C42 C41 120.3(3) . . ?
C43 C42 C41 119.3(4) . . ?
C43 C42 H42 120.3(3) . . ?
C42 C43 N5 123.2(4) . . ?
H43 C43 N5 118.4(2) . . ?
H43 C43 C42 118.4(3) . . ?
C45 C44 C41 122.3(4) . . ?
C48 C44 C41 121.4(4) . . ?
C48 C44 C45 116.4(4) . . ?
H45 C45 C44 119.9(3) . . ?
C46 C45 C44 120.2(4) . . ?
C46 C45 H45 119.9(3) . . ?
C45 C46 N6 123.3(4) . . ?
H46 C46 N6 118.3(2) . . ?
H46 C46 C45 118.3(3) . . ?
H47 C47 N6 118.4(2) . . ?
C48 C47 N6 123.2(4) . . ?
C48 C47 H47 118.4(3) . . ?
C47 C48 C44 119.9(4) . . ?
H48 C48 C44 120.0(3) . . ?
H48 C48 C47 120.0(3) . . ?
H14b O14 H14a 104.5 . . ?

loop_
_geom_bond_atom_site_label_1
_geom_bond_atom_site_label_2
_geom_bond_distance
_geom_bond_site_symmetry_2
_geom_bond_publ_flag
Ni1 O1 2.183(3) . ?
Ni1 O2 2.084(3) . ?
Ni1 O8 2.009(3) . ?
Ni1 N1 2.101(3) . ?
Ni1 N3 2.081(3) . ?
Ni1 N6 2.089(3) 5_445 ?
Ni1 C1 2.450(4) . ?
Ni2 O6 2.028(3) . ?
Ni2 O11 2.128(3) 1_565 ?
Ni2 O12 2.118(3) 1_565 ?
Ni2 O13 2.073(3) . ?
Ni2 N4 2.078(3) 5_455 ?
Ni2 N5 2.073(3) . ?
Ni2 C37 2.439(4) 1_565 ?
O1 C1 1.263(5) . ?
O2 C1 1.270(5) . ?
O3 C8 1.196(5) . ?
O4 H4 0.8400 . ?
O4 C8 1.328(5) . ?
O5 C5 1.259(5) . ?
O6 C5 1.246(5) . ?
O7 C30 1.252(5) . ?
O8 C30 1.266(5) . ?
O9 H9 0.8400 . ?
O9 C34 1.325(6) . ?
O10 C34 1.202(6) . ?
O11 C37 1.270(5) . ?
O12 C37 1.263(5) . ?
O13 H13a 0.8500 . ?
O13 H13b 0.8501 . ?
N1 C10 1.337(5) . ?
N1 C14 1.336(5) . ?
N2 C17 1.328(6) . ?
N2 C18 1.341(6) . ?
N3 C20 1.342(5) . ?
N3 C24 1.334(5) . ?
N4 C27 1.345(6) . ?
N4 C28 1.348(5) . ?
N5 C39 1.333(6) . ?
N5 C43 1.337(5) . ?
N6 C46 1.341(5) . ?
N6 C47 1.351(5) . ?
C1 C2 1.490(6) . ?
C2 C3 1.388(6) . ?
C2 C9 1.388(6) . ?
C3 H3 0.9500 . ?
C3 C4 1.387(6) . ?
C4 C5 1.505(6) . ?
C4 C6 1.391(6) . ?
C6 H6 0.9500 . ?
C6 C7 1.385(6) . ?
C7 C8 1.500(6) . ?
C7 C9 1.384(6) . ?
C9 H9a 0.9500 . ?
C10 H10 0.9500 . ?
C10 C11 1.389(6) . ?
C11 H11 0.9500 . ?
C11 C12 1.386(6) . ?
C12 C13 1.391(6) . ?
C12 C15 1.494(6) . ?
C13 H13 0.9500 . ?
C13 C14 1.387(6) . ?
C14 H14 0.9500 . ?
C15 C16 1.395(7) . ?
C15 C19 1.388(6) . ?
C16 H16 0.9500 . ?
C16 C17 1.385(6) . ?
C17 H17 0.9500 . ?
C18 H18 0.9500 . ?
C18 C19 1.396(6) . ?
C19 H19 0.9500 . ?
C20 H20 0.9500 . ?
C20 C21 1.377(6) . ?
C21 H21 0.9500 . ?
C21 C22 1.378(6) . ?
C22 C23 1.391(6) . ?
C22 C25 1.476(6) . ?
C23 H23 0.9500 . ?
C23 C24 1.379(6) . ?
C24 H24 0.9500 . ?
C25 C26 1.410(6) . ?
C25 C29 1.377(6) . ?
C26 H26 0.9500 . ?
C26 C27 1.375(6) . ?
C27 H27 0.9500 . ?
C28 H28 0.9500 . ?
C28 C29 1.376(6) . ?
C29 H29 0.9500 . ?
C30 C31 1.497(6) . ?
C31 C32 1.398(6) . ?
C31 C38 1.385(6) . ?
C32 H32 0.9500 . ?
C32 C33 1.383(6) . ?
C33 C34 1.497(6) . ?
C33 C35 1.385(6) . ?
C35 H35 0.9500 . ?
C35 C36 1.394(6) . ?
C36 C37 1.493(6) . ?
C36 C38 1.383(6) . ?
C38 H38 0.9500 . ?
C39 H39 0.9500 . ?
C39 C40 1.373(7) . ?
C40 H40 0.9500 . ?
C40 C41 1.381(6) . ?
C41 C42 1.394(6) . ?
C41 C44 1.472(6) . ?
C42 H42 0.9500 . ?
C42 C43 1.376(6) . ?
C43 H43 0.9500 . ?
C44 C45 1.398(6) . ?
C44 C48 1.398(6) . ?
C45 H45 0.9500 . ?
C45 C46 1.366(6) . ?
C46 H46 0.9500 . ?
C47 H47 0.9500 . ?
C47 C48 1.370(6) . ?
C48 H48 0.9500 . ?
O14 H14a 0.8700 . ?
O14 H14b 0.8700 . ?
